data_4087645
loop_
_publ_author_name
'Zhou, Enwei'
'Ren, Wenshan'
'Hou, Guohua'
'Zi, Guofu'
'Fang, De-Cai'
'Walter, Marc D.'

_publ_section_title
;
 Small Molecule Activation Mediated by a Thorium Terminal Imido
 Metallocene
;
_journal_issue 14
_journal_name_full Organometallics
_journal_page_first 3637
_journal_paper_doi 10.1021/acs.organomet.5b00454
_journal_volume 34
_journal_year 2015
_chemical_formula_moiety 'C49 H80 B N Th'
_chemical_formula_sum 'C49 H80 B N Th'
_chemical_formula_weight 925.99
_space_group_IT_number 14
_space_group_name_Hall '-P 2ybc'
_space_group_name_H-M_alt 'P 1 21/c 1'
_symmetry_cell_setting monoclinic
_symmetry_space_group_name_H-M 'P 1 21/c 1'
_atom_sites_solution_hydrogens geom
_atom_sites_solution_primary direct
_atom_sites_solution_secondary difmap
_audit_creation_method SHELXL-97
_cell_angle_alpha 90.00
_cell_angle_beta 107.250(4)
_cell_angle_gamma 90.00
_cell_formula_units_Z 4
_cell_length_a 11.5342(10)
_cell_length_b 19.9503(17)
_cell_length_c 20.4889(16)
_cell_measurement_reflns_used 9928
_cell_measurement_temperature 110(2)
_cell_measurement_theta_max 27.57
_cell_measurement_theta_min 2.29
_cell_volume 4502.6(7)
_computing_cell_refinement 'Bruker SAINT'
_computing_data_collection 'Bruker APEX2'
_computing_data_reduction 'Bruker SAINT'
_computing_molecular_graphics 'Bruker SHELXTL'
_computing_publication_material 'Bruker SHELXTL'
_computing_structure_refinement 'SHELXL-97 (Sheldrick, 2008)'
_computing_structure_solution 'SHELXS-97 (Sheldrick, 2008)'
_diffrn_ambient_temperature 110(2)
_diffrn_measured_fraction_theta_full 0.997
_diffrn_measured_fraction_theta_max 0.997
_diffrn_measurement_device_type 'Bruker APEX-II CCD'
_diffrn_measurement_method '\f and \w scans'
_diffrn_radiation_monochromator graphite
_diffrn_radiation_source 'fine-focus sealed tube'
_diffrn_radiation_type MoK\a
_diffrn_radiation_wavelength 0.71073
_diffrn_reflns_av_R_equivalents 0.0347
_diffrn_reflns_av_sigmaI/netI 0.0406
_diffrn_reflns_limit_h_max 14
_diffrn_reflns_limit_h_min -10
_diffrn_reflns_limit_k_max 24
_diffrn_reflns_limit_k_min -24
_diffrn_reflns_limit_l_max 22
_diffrn_reflns_limit_l_min -25
_diffrn_reflns_number 23379
_diffrn_reflns_theta_full 26.00
_diffrn_reflns_theta_max 26.00
_diffrn_reflns_theta_min 1.85
_exptl_absorpt_coefficient_mu 3.344
_exptl_absorpt_correction_T_max 0.5844
_exptl_absorpt_correction_T_min 0.3410
_exptl_absorpt_correction_type multi-scan
_exptl_absorpt_process_details SADABS
_exptl_crystal_colour colorless
_exptl_crystal_density_diffrn 1.366
_exptl_crystal_density_method 'not measured'
_exptl_crystal_description block
_exptl_crystal_F_000 1904
_exptl_crystal_size_max 0.41
_exptl_crystal_size_mid 0.32
_exptl_crystal_size_min 0.18
_refine_diff_density_max 1.595
_refine_diff_density_min -0.976
_refine_diff_density_rms 0.095
_refine_ls_extinction_method none
_refine_ls_goodness_of_fit_ref 1.029
_refine_ls_hydrogen_treatment mixed
_refine_ls_matrix_type full
_refine_ls_number_parameters 491
_refine_ls_number_reflns 8827
_refine_ls_number_restraints 0
_refine_ls_restrained_S_all 1.029
_refine_ls_R_factor_all 0.0331
_refine_ls_R_factor_gt 0.0252
_refine_ls_shift/su_max 0.004
_refine_ls_shift/su_mean 0.000
_refine_ls_structure_factor_coef Fsqd
_refine_ls_weighting_details 'calc w=1/[\s^2^(Fo^2^)+(0.0277P)^2^+1.1093P] where P=(Fo^2^+2Fc^2^)/3'
_refine_ls_weighting_scheme calc
_refine_ls_wR_factor_gt 0.0572
_refine_ls_wR_factor_ref 0.0600
_reflns_number_gt 7547
_reflns_number_total 8827
_reflns_threshold_expression >2sigma(I)
_cod_data_source_file om5b00454_si_003.cif
_cod_data_source_block compound7
_cod_depositor_comments
;
The following automatic conversions were performed:

data item '_exptl_absorpt_correction_type' value 'Multi-scan' was
changed to 'multi-scan' in accordance with the
/home/saulius/struct/COD-crude-data/automatic-downloads/DataCite-retrospective/ACS/depositions/lib/dictionaries/cif_core.dic
dictionary named 'cif_core.dic' version 2.4.2 last updated on
2011-04-26.

data item '_symmetry_cell_setting' value 'Monoclinic' was changed to
'monoclinic' in accordance with the
/home/saulius/struct/COD-crude-data/automatic-downloads/DataCite-retrospective/ACS/depositions/lib/dictionaries/cif_core.dic
dictionary named 'cif_core.dic' version 2.4.2 last updated on
2011-04-26.

Automatic conversion script
Id: cif_fix_values 6909 2019-04-08 15:41:33Z antanas 
;
_cod_original_sg_symbol_H-M P2(1)/c
_cod_database_code 4087645

loop_
_symmetry_equiv_pos_as_xyz
'x, y, z'
'-x, y+1/2, -z+1/2'
'-x, -y, -z'
'x, -y-1/2, z-1/2'

loop_
_atom_site_label
_atom_site_type_symbol
_atom_site_fract_x
_atom_site_fract_y
_atom_site_fract_z
_atom_site_U_iso_or_equiv
_atom_site_adp_type
_atom_site_occupancy
_atom_site_symmetry_multiplicity
_atom_site_calc_flag
_atom_site_refinement_flags
Th1 Th 0.838801(9) 0.757826(5) 0.898995(5) 0.01115(4) Uani 1 1 d .
H1 H 0.860(3) 0.7663(14) 0.9971(16) 0.013 Uiso 1 1 d .
N1 N 0.7270(2) 0.65552(12) 0.85968(12) 0.0144(5) Uani 1 1 d .
C1 C 1.0980(3) 0.76883(14) 0.97039(15) 0.0139(6) Uani 1 1 d .
C2 C 1.0705(3) 0.69822(14) 0.97399(15) 0.0140(6) Uani 1 1 d .
C3 C 1.0370(3) 0.67432(14) 0.90589(15) 0.0142(6) Uani 1 1 d .
H3 H 1.0132 0.6295 0.8930 0.017 Uiso 1 1 d R
C4 C 1.0439(3) 0.72542(15) 0.85965(15) 0.0158(6) Uani 1 1 d .
C5 C 1.0782(3) 0.78384(15) 0.90037(15) 0.0155(6) Uani 1 1 d .
H5 H 1.0866 0.8272 0.8830 0.019 Uiso 1 1 d R
C6 C 1.1692(3) 0.81999(14) 1.02507(15) 0.0166(6) Uani 1 1 d .
C7 C 1.1503(3) 0.81429(16) 1.09585(16) 0.0251(8) Uani 1 1 d .
H7A H 1.1924 0.8512 1.1249 0.038 Uiso 1 1 calc R
H7B H 1.1829 0.7714 1.1167 0.038 Uiso 1 1 calc R
H7C H 1.0633 0.8166 1.0912 0.038 Uiso 1 1 calc R
C8 C 1.1336(3) 0.89238(15) 1.00143(16) 0.0226(7) Uani 1 1 d .
H8A H 1.0473 0.8993 0.9964 0.034 Uiso 1 1 calc R
H8B H 1.1486 0.9001 0.9574 0.034 Uiso 1 1 calc R
H8C H 1.1822 0.9238 1.0354 0.034 Uiso 1 1 calc R
C9 C 1.3045(3) 0.81171(18) 1.03209(18) 0.0286(8) Uani 1 1 d .
H9A H 1.3181 0.8198 0.9877 0.043 Uiso 1 1 calc R
H9B H 1.3303 0.7661 1.0474 0.043 Uiso 1 1 calc R
H9C H 1.3517 0.8440 1.0656 0.043 Uiso 1 1 calc R
C10 C 1.0895(3) 0.64917(15) 1.03430(15) 0.0180(7) Uani 1 1 d .
C11 C 1.0139(3) 0.66374(17) 1.08265(18) 0.0309(8) Uani 1 1 d .
H11A H 1.0292 0.7098 1.0997 0.046 Uiso 1 1 calc R
H11B H 1.0366 0.6324 1.1212 0.046 Uiso 1 1 calc R
H11C H 0.9275 0.6584 1.0580 0.046 Uiso 1 1 calc R
C12 C 1.0542(4) 0.57816(16) 1.00714(18) 0.0328(9) Uani 1 1 d .
H12A H 0.9691 0.5778 0.9790 0.049 Uiso 1 1 calc R
H12B H 1.0648 0.5472 1.0456 0.049 Uiso 1 1 calc R
H12C H 1.1061 0.5641 0.9795 0.049 Uiso 1 1 calc R
C13 C 1.2250(3) 0.64472(17) 1.07491(18) 0.0284(8) Uani 1 1 d .
H13A H 1.2730 0.6373 1.0433 0.043 Uiso 1 1 calc R
H13B H 1.2376 0.6074 1.1073 0.043 Uiso 1 1 calc R
H13C H 1.2506 0.6867 1.0999 0.043 Uiso 1 1 calc R
C14 C 1.0356(3) 0.71731(16) 0.78454(15) 0.0184(7) Uani 1 1 d .
C15 C 1.1265(4) 0.7639(2) 0.7673(2) 0.0431(11) Uani 1 1 d .
H15A H 1.1025 0.8106 0.7710 0.065 Uiso 1 1 calc R
H15B H 1.1283 0.7551 0.7205 0.065 Uiso 1 1 calc R
H15C H 1.2074 0.7562 0.7993 0.065 Uiso 1 1 calc R
C16 C 0.9085(3) 0.73367(18) 0.73920(18) 0.0320(8) Uani 1 1 d .
H16A H 0.8512 0.7001 0.7462 0.048 Uiso 1 1 calc R
H16B H 0.9074 0.7332 0.6912 0.048 Uiso 1 1 calc R
H16C H 0.8847 0.7782 0.7509 0.048 Uiso 1 1 calc R
C17 C 1.0650(4) 0.64499(19) 0.76994(19) 0.0402(10) Uani 1 1 d .
H17A H 1.1466 0.6334 0.7989 0.060 Uiso 1 1 calc R
H17B H 1.0615 0.6407 0.7218 0.060 Uiso 1 1 calc R
H17C H 1.0056 0.6146 0.7799 0.060 Uiso 1 1 calc R
C18 C 0.7672(3) 0.88851(14) 0.83319(15) 0.0159(6) Uani 1 1 d .
C19 C 0.6571(3) 0.84886(14) 0.81848(16) 0.0163(7) Uani 1 1 d .
C20 C 0.6344(3) 0.83779(14) 0.88240(16) 0.0164(6) Uani 1 1 d .
H20 H 0.5691 0.8120 0.8882 0.020 Uiso 1 1 d R
C21 C 0.7230(3) 0.87095(14) 0.93624(16) 0.0159(6) Uani 1 1 d .
C22 C 0.8045(3) 0.89893(14) 0.90512(15) 0.0166(6) Uani 1 1 d .
H22 H 0.8763 0.9223 0.9292 0.020 Uiso 1 1 d R
C23 C 0.8175(3) 0.93892(15) 0.78971(16) 0.0202(7) Uani 1 1 d .
C24 C 0.9544(3) 0.95013(18) 0.82151(18) 0.0312(9) Uani 1 1 d .
H24A H 0.9821 0.9850 0.7959 0.047 Uiso 1 1 calc R
H24B H 0.9979 0.9083 0.8197 0.047 Uiso 1 1 calc R
H24C H 0.9707 0.9642 0.8692 0.047 Uiso 1 1 calc R
C25 C 0.8006(3) 0.92281(16) 0.71437(17) 0.0273(8) Uani 1 1 d .
H25A H 0.7138 0.9199 0.6899 0.041 Uiso 1 1 calc R
H25B H 0.8397 0.8799 0.7109 0.041 Uiso 1 1 calc R
H25C H 0.8376 0.9583 0.6941 0.041 Uiso 1 1 calc R
C26 C 0.7530(3) 1.00629(15) 0.79389(17) 0.0274(8) Uani 1 1 d .
H26A H 0.7707 1.0198 0.8418 0.041 Uiso 1 1 calc R
H26B H 0.6651 1.0008 0.7738 0.041 Uiso 1 1 calc R
H26C H 0.7824 1.0408 0.7687 0.041 Uiso 1 1 calc R
C27 C 0.5615(3) 0.82938(15) 0.75112(16) 0.0190(7) Uani 1 1 d .
C28 C 0.6123(3) 0.79112(16) 0.70060(17) 0.0239(7) Uani 1 1 d .
H28A H 0.6459 0.7482 0.7207 0.036 Uiso 1 1 calc R
H28B H 0.6764 0.8178 0.6906 0.036 Uiso 1 1 calc R
H28C H 0.5470 0.7830 0.6582 0.036 Uiso 1 1 calc R
C29 C 0.4960(3) 0.89375(16) 0.71698(18) 0.0285(8) Uani 1 1 d .
H29A H 0.4322 0.8818 0.6751 0.043 Uiso 1 1 calc R
H29B H 0.5546 0.9237 0.7057 0.043 Uiso 1 1 calc R
H29C H 0.4596 0.9165 0.7485 0.043 Uiso 1 1 calc R
C30 C 0.4637(3) 0.78404(17) 0.76515(17) 0.0243(7) Uani 1 1 d .
H30A H 0.5016 0.7429 0.7878 0.037 Uiso 1 1 calc R
H30B H 0.4031 0.7726 0.7218 0.037 Uiso 1 1 calc R
H30C H 0.4242 0.8077 0.7947 0.037 Uiso 1 1 calc R
C31 C 0.7111(3) 0.89057(15) 1.00605(16) 0.0198(7) Uani 1 1 d .
C32 C 0.6218(3) 0.95036(17) 0.99202(19) 0.0302(8) Uani 1 1 d .
H32A H 0.6526 0.9860 0.9687 0.045 Uiso 1 1 calc R
H32B H 0.6141 0.9674 1.0354 0.045 Uiso 1 1 calc R
H32C H 0.5422 0.9356 0.9630 0.045 Uiso 1 1 calc R
C33 C 0.6570(3) 0.83529(17) 1.03998(17) 0.0293(8) Uani 1 1 d .
H33A H 0.5800 0.8201 1.0083 0.044 Uiso 1 1 calc R
H33B H 0.6427 0.8529 1.0816 0.044 Uiso 1 1 calc R
H33C H 0.7137 0.7975 1.0518 0.044 Uiso 1 1 calc R
C34 C 0.8312(3) 0.91330(16) 1.05537(16) 0.0248(7) Uani 1 1 d .
H34A H 0.8906 0.8768 1.0622 0.037 Uiso 1 1 calc R
H34B H 0.8191 0.9252 1.0993 0.037 Uiso 1 1 calc R
H34C H 0.8612 0.9524 1.0364 0.037 Uiso 1 1 calc R
C35 C 0.7311(3) 0.60704(14) 0.80799(15) 0.0156(6) Uani 1 1 d .
C36 C 0.6462(3) 0.60700(15) 0.74393(15) 0.0172(7) Uani 1 1 d .
H36 H 0.5899 0.6430 0.7314 0.021 Uiso 1 1 calc R
C37 C 0.6416(3) 0.55529(15) 0.69748(16) 0.0184(7) Uani 1 1 d .
H37 H 0.5821 0.5565 0.6540 0.022 Uiso 1 1 calc R
C38 C 0.7227(3) 0.50187(14) 0.71378(15) 0.0159(6) Uani 1 1 d .
C39 C 0.8079(3) 0.50216(14) 0.77719(16) 0.0191(7) Uani 1 1 d .
H39 H 0.8649 0.4665 0.7892 0.023 Uiso 1 1 calc R
C40 C 0.8126(3) 0.55331(15) 0.82410(16) 0.0190(7) Uani 1 1 d .
H40 H 0.8719 0.5517 0.8676 0.023 Uiso 1 1 calc R
C41 C 0.7145(3) 0.44447(15) 0.66396(17) 0.0244(7) Uani 1 1 d .
H41A H 0.7555 0.4571 0.6302 0.037 Uiso 1 1 calc R
H41B H 0.6290 0.4346 0.6406 0.037 Uiso 1 1 calc R
H41C H 0.7538 0.4046 0.6889 0.037 Uiso 1 1 calc R
C42 C 0.6224(3) 0.67751(15) 0.95793(16) 0.0209(7) Uani 1 1 d .
H42 H 0.6714 0.7197 0.9660 0.025 Uiso 1 1 calc R
C43 C 0.6626(4) 0.6312(2) 1.02239(18) 0.0380(10) Uani 1 1 d .
H43A H 0.7348 0.6512 1.0557 0.046 Uiso 1 1 calc R
H43B H 0.5966 0.6298 1.0441 0.046 Uiso 1 1 calc R
C44 C 0.6927(4) 0.5601(2) 1.0068(2) 0.0522(12) Uani 1 1 d .
H44A H 0.7740 0.5605 0.9997 0.063 Uiso 1 1 calc R
H44B H 0.6987 0.5322 1.0476 0.063 Uiso 1 1 calc R
C45 C 0.6071(4) 0.52654(18) 0.9468(2) 0.0441(11) Uani 1 1 d .
H45A H 0.5357 0.5108 0.9600 0.053 Uiso 1 1 calc R
H45B H 0.6475 0.4865 0.9350 0.053 Uiso 1 1 calc R
C46 C 0.5619(3) 0.57108(16) 0.88232(19) 0.0303(9) Uani 1 1 d .
H46 H 0.5724 0.5465 0.8419 0.036 Uiso 1 1 calc R
C47 C 0.4275(3) 0.59069(18) 0.86816(19) 0.0339(9) Uani 1 1 d .
H47A H 0.4013 0.6165 0.8250 0.041 Uiso 1 1 calc R
H47B H 0.3779 0.5494 0.8619 0.041 Uiso 1 1 calc R
C48 C 0.4034(3) 0.63224(17) 0.92491(18) 0.0285(8) Uani 1 1 d .
H48A H 0.4169 0.6041 0.9663 0.034 Uiso 1 1 calc R
H48B H 0.3174 0.6467 0.9107 0.034 Uiso 1 1 calc R
C49 C 0.4855(3) 0.69415(16) 0.94223(18) 0.0271(8) Uani 1 1 d .
H49A H 0.4723 0.7168 0.9824 0.032 Uiso 1 1 calc R
H49B H 0.4619 0.7258 0.9033 0.032 Uiso 1 1 calc R
B1 B 0.6431(3) 0.63706(17) 0.89497(19) 0.0185(8) Uani 1 1 d .

loop_
_atom_site_aniso_label
_atom_site_aniso_U_11
_atom_site_aniso_U_22
_atom_site_aniso_U_33
_atom_site_aniso_U_23
_atom_site_aniso_U_13
_atom_site_aniso_U_12
Th1 0.01170(7) 0.00901(6) 0.01260(6) -0.00006(4) 0.00340(4) 0.00090(4)
N1 0.0158(14) 0.0133(13) 0.0152(13) -0.0019(10) 0.0063(11) -0.0023(10)
C1 0.0080(15) 0.0145(15) 0.0187(15) 0.0013(12) 0.0034(12) 0.0042(11)
C2 0.0049(15) 0.0164(15) 0.0192(16) -0.0021(12) 0.0014(12) 0.0012(11)
C3 0.0104(16) 0.0122(15) 0.0194(16) -0.0039(12) 0.0033(12) 0.0007(11)
C4 0.0137(16) 0.0178(15) 0.0172(15) -0.0018(12) 0.0068(12) 0.0036(12)
C5 0.0101(16) 0.0160(15) 0.0208(16) -0.0014(12) 0.0050(12) -0.0006(12)
C6 0.0149(17) 0.0141(15) 0.0189(16) -0.0026(12) 0.0022(13) -0.0013(12)
C7 0.033(2) 0.0193(17) 0.0220(18) -0.0054(13) 0.0061(15) 0.0006(14)
C8 0.0262(19) 0.0168(16) 0.0218(17) -0.0045(13) 0.0025(14) -0.0036(13)
C9 0.0172(19) 0.031(2) 0.033(2) -0.0094(15) 0.0016(15) -0.0007(14)
C10 0.0162(17) 0.0151(16) 0.0193(16) 0.0020(12) 0.0000(13) 0.0003(12)
C11 0.036(2) 0.028(2) 0.031(2) 0.0118(15) 0.0146(17) 0.0050(16)
C12 0.046(3) 0.0186(18) 0.025(2) 0.0047(14) -0.0025(17) -0.0020(16)
C13 0.020(2) 0.0241(19) 0.033(2) 0.0055(15) -0.0035(15) 0.0062(14)
C14 0.0162(17) 0.0216(16) 0.0182(16) -0.0056(13) 0.0063(13) -0.0015(13)
C15 0.042(3) 0.066(3) 0.028(2) -0.0174(19) 0.0202(19) -0.028(2)
C16 0.030(2) 0.042(2) 0.0221(18) -0.0006(15) 0.0048(16) 0.0027(16)
C17 0.061(3) 0.039(2) 0.025(2) -0.0074(16) 0.0187(19) 0.015(2)
C18 0.0141(16) 0.0107(15) 0.0207(16) 0.0035(12) 0.0018(13) 0.0009(12)
C19 0.0151(17) 0.0087(14) 0.0230(17) 0.0008(12) 0.0023(13) 0.0023(11)
C20 0.0142(17) 0.0113(15) 0.0238(17) -0.0010(12) 0.0058(13) 0.0017(12)
C21 0.0139(17) 0.0105(15) 0.0228(17) -0.0001(12) 0.0047(13) 0.0040(12)
C22 0.0156(16) 0.0093(14) 0.0218(16) -0.0015(12) 0.0008(13) -0.0022(12)
C23 0.0208(18) 0.0151(16) 0.0225(17) 0.0053(12) 0.0029(14) -0.0043(13)
C24 0.026(2) 0.032(2) 0.034(2) 0.0130(16) 0.0064(16) -0.0101(16)
C25 0.032(2) 0.0230(18) 0.0285(19) 0.0051(14) 0.0115(16) -0.0030(15)
C26 0.037(2) 0.0130(16) 0.0292(19) 0.0052(13) 0.0058(16) -0.0010(14)
C27 0.0133(17) 0.0186(16) 0.0207(16) -0.0005(13) -0.0019(13) 0.0012(12)
C28 0.025(2) 0.0206(17) 0.0239(18) -0.0031(13) 0.0046(14) -0.0038(14)
C29 0.022(2) 0.0241(18) 0.032(2) 0.0042(15) -0.0029(15) 0.0061(14)
C30 0.0159(18) 0.0241(18) 0.0293(19) -0.0018(14) 0.0010(14) -0.0045(14)
C31 0.0186(18) 0.0192(17) 0.0218(17) -0.0038(13) 0.0064(14) 0.0027(13)
C32 0.029(2) 0.0260(19) 0.035(2) -0.0074(15) 0.0075(17) 0.0110(15)
C33 0.041(2) 0.0264(19) 0.0270(19) -0.0088(15) 0.0206(17) -0.0039(16)
C34 0.027(2) 0.0253(18) 0.0211(17) -0.0064(13) 0.0059(15) 0.0047(14)
C35 0.0165(17) 0.0115(15) 0.0209(16) -0.0003(12) 0.0089(13) -0.0042(12)
C36 0.0187(17) 0.0121(15) 0.0214(17) 0.0014(12) 0.0069(13) 0.0034(12)
C37 0.0196(18) 0.0195(16) 0.0152(16) 0.0016(12) 0.0035(13) -0.0019(13)
C38 0.0181(17) 0.0132(15) 0.0191(16) -0.0003(12) 0.0097(13) -0.0024(12)
C39 0.0198(18) 0.0114(15) 0.0246(17) 0.0014(12) 0.0042(14) 0.0031(12)
C40 0.0183(18) 0.0153(16) 0.0216(17) -0.0003(12) 0.0031(13) 0.0002(13)
C41 0.027(2) 0.0182(17) 0.0284(19) -0.0050(14) 0.0091(15) -0.0007(14)
C42 0.0229(19) 0.0176(16) 0.0251(18) -0.0055(13) 0.0113(14) -0.0033(13)
C43 0.041(3) 0.051(3) 0.024(2) 0.0047(17) 0.0130(18) 0.0116(19)
C44 0.058(3) 0.037(2) 0.065(3) 0.025(2) 0.024(3) 0.011(2)
C45 0.061(3) 0.0207(19) 0.069(3) 0.0055(19) 0.047(3) 0.0041(19)
C46 0.042(2) 0.0210(18) 0.040(2) -0.0102(15) 0.0313(19) -0.0140(16)
C47 0.035(2) 0.035(2) 0.034(2) -0.0099(16) 0.0145(17) -0.0200(17)
C48 0.023(2) 0.0280(19) 0.037(2) 0.0000(15) 0.0135(16) -0.0049(15)
C49 0.028(2) 0.0200(18) 0.038(2) -0.0015(14) 0.0159(17) -0.0005(14)
B1 0.021(2) 0.0141(18) 0.0217(19) 0.0023(14) 0.0077(15) 0.0013(14)

loop_
_atom_type_symbol
_atom_type_description
_atom_type_scat_dispersion_real
_atom_type_scat_dispersion_imag
_atom_type_scat_source
C C 0.0033 0.0016 'International Tables Vol C Tables 4.2.6.8 and 6.1.1.4'
H H 0.0000 0.0000 'International Tables Vol C Tables 4.2.6.8 and 6.1.1.4'
B B 0.0013 0.0007 'International Tables Vol C Tables 4.2.6.8 and 6.1.1.4'
N N 0.0061 0.0033 'International Tables Vol C Tables 4.2.6.8 and 6.1.1.4'
Th Th -7.2400 8.8979 'International Tables Vol C Tables 4.2.6.8 and 6.1.1.4'

loop_
_geom_angle_atom_site_label_1
_geom_angle_atom_site_label_2
_geom_angle_atom_site_label_3
_geom_angle
N1 Th1 C20 95.42(9)
N1 Th1 C4 97.01(9)
C20 Th1 C4 149.00(9)
N1 Th1 C3 82.04(8)
C20 Th1 C3 175.85(8)
C4 Th1 C3 29.21(8)
N1 Th1 C5 125.85(8)
C20 Th1 C5 133.77(9)
C4 Th1 C5 29.40(9)
C3 Th1 C5 47.29(8)
N1 Th1 C21 120.86(9)
C20 Th1 C21 29.34(8)
C4 Th1 C21 140.16(9)
C3 Th1 C21 154.40(9)
C5 Th1 C21 112.99(9)
N1 Th1 C22 141.27(9)
C20 Th1 C22 46.82(9)
C4 Th1 C22 112.44(9)
C3 Th1 C22 135.03(9)
C5 Th1 C22 88.03(9)
C21 Th1 C22 28.46(8)
N1 Th1 C19 96.62(8)
C20 Th1 C19 29.04(9)
C4 Th1 C19 120.90(9)
C3 Th1 C19 147.76(9)
C5 Th1 C19 115.78(9)
C21 Th1 C19 48.33(8)
C22 Th1 C19 47.03(8)
N1 Th1 C2 98.40(8)
C20 Th1 C2 155.53(8)
C4 Th1 C2 48.26(8)
C3 Th1 C2 28.62(8)
C5 Th1 C2 47.38(9)
C21 Th1 C2 127.86(8)
C22 Th1 C2 119.83(8)
C19 Th1 C2 162.53(9)
N1 Th1 C1 126.51(8)
C20 Th1 C1 136.25(8)
C4 Th1 C1 48.16(8)
C3 Th1 C1 47.14(8)
C5 Th1 C1 28.56(8)
C21 Th1 C1 107.38(8)
C22 Th1 C1 92.20(8)
C19 Th1 C1 134.39(8)
C2 Th1 C1 28.80(8)
N1 Th1 C18 123.08(8)
C20 Th1 C18 47.36(9)
C4 Th1 C18 102.70(9)
C3 Th1 C18 131.72(9)
C5 Th1 C18 88.99(9)
C21 Th1 C18 47.75(9)
C22 Th1 C18 28.40(8)
C19 Th1 C18 28.78(8)
C2 Th1 C18 133.90(8)
C1 Th1 C18 105.65(8)
N1 Th1 H1 107.9(8)
C20 Th1 H1 85.5(9)
C4 Th1 H1 117.1(9)
C3 Th1 H1 98.4(9)
C5 Th1 H1 98.6(9)
C21 Th1 H1 65.3(8)
C22 Th1 H1 81.2(8)
C19 Th1 H1 112.4(9)
C2 Th1 H1 71.1(9)
C1 Th1 H1 71.4(9)
C18 Th1 H1 109.1(8)
B1 N1 C35 112.0(2)
B1 N1 Th1 115.22(19)
C35 N1 Th1 132.70(18)
C5 C1 C2 106.5(2)
C5 C1 C6 118.8(3)
C2 C1 C6 132.6(3)
C5 C1 Th1 71.01(16)
C2 C1 Th1 75.25(16)
C6 C1 Th1 130.73(19)
C3 C2 C1 106.1(3)
C3 C2 C10 120.6(3)
C1 C2 C10 132.6(3)
C3 C2 Th1 71.23(16)
C1 C2 Th1 75.95(16)
C10 C2 Th1 124.96(19)
C4 C3 C2 111.4(3)
C4 C3 Th1 75.13(17)
C2 C3 Th1 80.15(17)
C4 C3 H3 124.3
C2 C3 H3 124.3
Th1 C3 H3 112.4
C3 C4 C5 105.1(3)
C3 C4 C14 127.1(3)
C5 C4 C14 127.2(3)
C3 C4 Th1 75.66(17)
C5 C4 Th1 75.67(16)
C14 C4 Th1 120.8(2)
C1 C5 C4 110.8(3)
C1 C5 Th1 80.43(17)
C4 C5 Th1 74.93(17)
C1 C5 H5 124.6
C4 C5 H5 124.6
Th1 C5 H5 112.0
C9 C6 C7 109.3(3)
C9 C6 C8 107.5(3)
C7 C6 C8 105.5(2)
C9 C6 C1 107.6(2)
C7 C6 C1 116.0(3)
C8 C6 C1 110.7(2)
C6 C7 H7A 109.5
C6 C7 H7B 109.5
H7A C7 H7B 109.5
C6 C7 H7C 109.5
H7A C7 H7C 109.5
H7B C7 H7C 109.5
C6 C8 H8A 109.5
C6 C8 H8B 109.5
H8A C8 H8B 109.5
C6 C8 H8C 109.5
H8A C8 H8C 109.5
H8B C8 H8C 109.5
C6 C9 H9A 109.5
C6 C9 H9B 109.5
H9A C9 H9B 109.5
C6 C9 H9C 109.5
H9A C9 H9C 109.5
H9B C9 H9C 109.5
C11 C10 C12 105.7(3)
C11 C10 C13 110.1(3)
C12 C10 C13 105.1(3)
C11 C10 C2 115.2(3)
C12 C10 C2 109.7(3)
C13 C10 C2 110.5(3)
C10 C11 H11A 109.5
C10 C11 H11B 109.5
H11A C11 H11B 109.5
C10 C11 H11C 109.5
H11A C11 H11C 109.5
H11B C11 H11C 109.5
C10 C12 H12A 109.5
C10 C12 H12B 109.5
H12A C12 H12B 109.5
C10 C12 H12C 109.5
H12A C12 H12C 109.5
H12B C12 H12C 109.5
C10 C13 H13A 109.5
C10 C13 H13B 109.5
H13A C13 H13B 109.5
C10 C13 H13C 109.5
H13A C13 H13C 109.5
H13B C13 H13C 109.5
C15 C14 C16 109.5(3)
C15 C14 C4 109.2(3)
C16 C14 C4 110.8(3)
C15 C14 C17 108.9(3)
C16 C14 C17 108.2(3)
C4 C14 C17 110.3(3)
C14 C15 H15A 109.5
C14 C15 H15B 109.5
H15A C15 H15B 109.5
C14 C15 H15C 109.5
H15A C15 H15C 109.5
H15B C15 H15C 109.5
C14 C16 H16A 109.5
C14 C16 H16B 109.5
H16A C16 H16B 109.5
C14 C16 H16C 109.5
H16A C16 H16C 109.5
H16B C16 H16C 109.5
C14 C17 H17A 109.5
C14 C17 H17B 109.5
H17A C17 H17B 109.5
C14 C17 H17C 109.5
H17A C17 H17C 109.5
H17B C17 H17C 109.5
C22 C18 C19 105.8(3)
C22 C18 C23 116.5(3)
C19 C18 C23 133.0(3)
C22 C18 Th1 72.36(16)
C19 C18 Th1 73.81(16)
C23 C18 Th1 136.9(2)
C20 C19 C18 106.3(3)
C20 C19 C27 120.4(3)
C18 C19 C27 132.4(3)
C20 C19 Th1 71.23(16)
C18 C19 Th1 77.41(16)
C27 C19 Th1 123.93(18)
C21 C20 C19 110.7(3)
C21 C20 Th1 77.54(17)
C19 C20 Th1 79.73(17)
C21 C20 H20 124.6
C19 C20 H20 124.6
Th1 C20 H20 110.4
C22 C21 C20 104.9(3)
C22 C21 C31 125.7(3)
C20 C21 C31 126.9(3)
C22 C21 Th1 76.22(17)
C20 C21 Th1 73.12(16)
C31 C21 Th1 129.44(19)
C21 C22 C18 112.1(3)
C21 C22 Th1 75.32(16)
C18 C22 Th1 79.24(16)
C21 C22 H22 124.0
C18 C22 H22 123.9
Th1 C22 H22 113.3
C25 C23 C24 105.4(3)
C25 C23 C26 108.5(3)
C24 C23 C26 107.5(3)
C25 C23 C18 118.8(3)
C24 C23 C18 111.1(3)
C26 C23 C18 105.1(3)
C23 C24 H24A 109.5
C23 C24 H24B 109.5
H24A C24 H24B 109.5
C23 C24 H24C 109.5
H24A C24 H24C 109.5
H24B C24 H24C 109.5
C23 C25 H25A 109.5
C23 C25 H25B 109.5
H25A C25 H25B 109.5
C23 C25 H25C 109.5
H25A C25 H25C 109.5
H25B C25 H25C 109.5
C23 C26 H26A 109.5
C23 C26 H26B 109.5
H26A C26 H26B 109.5
C23 C26 H26C 109.5
H26A C26 H26C 109.5
H26B C26 H26C 109.5
C28 C27 C30 106.3(3)
C28 C27 C19 114.5(3)
C30 C27 C19 110.5(3)
C28 C27 C29 109.9(3)
C30 C27 C29 106.6(3)
C19 C27 C29 108.6(2)
C27 C28 H28A 109.5
C27 C28 H28B 109.5
H28A C28 H28B 109.5
C27 C28 H28C 109.5
H28A C28 H28C 109.5
H28B C28 H28C 109.5
C27 C29 H29A 109.5
C27 C29 H29B 109.5
H29A C29 H29B 109.5
C27 C29 H29C 109.5
H29A C29 H29C 109.5
H29B C29 H29C 109.5
C27 C30 H30A 109.5
C27 C30 H30B 109.5
H30A C30 H30B 109.5
C27 C30 H30C 109.5
H30A C30 H30C 109.5
H30B C30 H30C 109.5
C34 C31 C21 112.4(3)
C34 C31 C33 109.0(3)
C21 C31 C33 113.7(3)
C34 C31 C32 108.6(3)
C21 C31 C32 105.3(3)
C33 C31 C32 107.5(3)
C31 C32 H32A 109.5
C31 C32 H32B 109.5
H32A C32 H32B 109.5
C31 C32 H32C 109.5
H32A C32 H32C 109.5
H32B C32 H32C 109.5
C31 C33 H33A 109.5
C31 C33 H33B 109.5
H33A C33 H33B 109.5
C31 C33 H33C 109.5
H33A C33 H33C 109.5
H33B C33 H33C 109.5
C31 C34 H34A 109.5
C31 C34 H34B 109.5
H34A C34 H34B 109.5
C31 C34 H34C 109.5
H34A C34 H34C 109.5
H34B C34 H34C 109.5
C36 C35 C40 117.4(3)
C36 C35 N1 121.8(3)
C40 C35 N1 120.3(3)
C35 C36 C37 121.4(3)
C35 C36 H36 119.3
C37 C36 H36 119.3
C38 C37 C36 121.1(3)
C38 C37 H37 119.5
C36 C37 H37 119.5
C39 C38 C37 117.7(3)
C39 C38 C41 121.5(3)
C37 C38 C41 120.8(3)
C38 C39 C40 121.7(3)
C38 C39 H39 119.2
C40 C39 H39 119.2
C39 C40 C35 120.9(3)
C39 C40 H40 119.6
C35 C40 H40 119.6
C38 C41 H41A 109.5
C38 C41 H41B 109.5
H41A C41 H41B 109.5
C38 C41 H41C 109.5
H41A C41 H41C 109.5
H41B C41 H41C 109.5
C49 C42 C43 109.3(3)
C49 C42 B1 109.1(3)
C43 C42 B1 107.8(3)
C49 C42 H42 110.2
C43 C42 H42 110.2
B1 C42 H42 110.2
C44 C43 C42 113.8(3)
C44 C43 H43A 108.8
C42 C43 H43A 108.8
C44 C43 H43B 108.8
C42 C43 H43B 108.8
H43A C43 H43B 107.7
C45 C44 C43 117.2(4)
C45 C44 H44A 108.0
C43 C44 H44A 108.0
C45 C44 H44B 108.0
C43 C44 H44B 108.0
H44A C44 H44B 107.2
C44 C45 C46 114.8(3)
C44 C45 H45A 108.6
C46 C45 H45A 108.6
C44 C45 H45B 108.6
C46 C45 H45B 108.6
H45A C45 H45B 107.5
C47 C46 C45 111.8(3)
C47 C46 B1 109.3(3)
C45 C46 B1 107.6(3)
C47 C46 H46 109.3
C45 C46 H46 109.3
B1 C46 H46 109.3
C48 C47 C46 113.4(3)
C48 C47 H47A 108.9
C46 C47 H47A 108.9
C48 C47 H47B 108.9
C46 C47 H47B 108.9
H47A C47 H47B 107.7
C47 C48 C49 112.1(3)
C47 C48 H48A 109.2
C49 C48 H48A 109.2
C47 C48 H48B 109.2
C49 C48 H48B 109.2
H48A C48 H48B 107.9
C48 C49 C42 113.4(3)
C48 C49 H49A 108.9
C42 C49 H49A 108.9
C48 C49 H49B 108.9
C42 C49 H49B 108.9
H49A C49 H49B 107.7
N1 B1 C46 126.1(3)
N1 B1 C42 124.6(3)
C46 B1 C42 109.1(3)

loop_
_geom_bond_atom_site_label_1
_geom_bond_atom_site_label_2
_geom_bond_distance
Th1 N1 2.421(2)
Th1 C20 2.783(3)
Th1 C4 2.792(3)
Th1 C3 2.799(3)
Th1 C5 2.801(3)
Th1 C21 2.839(3)
Th1 C22 2.851(3)
Th1 C19 2.892(3)
Th1 C2 2.912(3)
Th1 C1 2.921(3)
Th1 C18 2.939(3)
Th1 H1 1.96(3)
N1 B1 1.418(4)
N1 C35 1.445(4)
C1 C5 1.416(4)
C1 C2 1.451(4)
C1 C6 1.557(4)
C2 C3 1.416(4)
C2 C10 1.540(4)
C3 C4 1.410(4)
C3 H3 0.9493
C4 C5 1.420(4)
C4 C14 1.522(4)
C5 H5 0.9506
C6 C9 1.533(4)
C6 C7 1.534(4)
C6 C8 1.540(4)
C7 H7A 0.9800
C7 H7B 0.9800
C7 H7C 0.9800
C8 H8A 0.9800
C8 H8B 0.9800
C8 H8C 0.9800
C9 H9A 0.9800
C9 H9B 0.9800
C9 H9C 0.9800
C10 C11 1.529(5)
C10 C12 1.532(4)
C10 C13 1.540(4)
C11 H11A 0.9800
C11 H11B 0.9800
C11 H11C 0.9800
C12 H12A 0.9800
C12 H12B 0.9800
C12 H12C 0.9800
C13 H13A 0.9800
C13 H13B 0.9800
C13 H13C 0.9800
C14 C15 1.519(5)
C14 C16 1.521(5)
C14 C17 1.532(4)
C15 H15A 0.9800
C15 H15B 0.9800
C15 H15C 0.9800
C16 H16A 0.9800
C16 H16B 0.9800
C16 H16C 0.9800
C17 H17A 0.9800
C17 H17B 0.9800
C17 H17C 0.9800
C18 C22 1.423(4)
C18 C19 1.450(4)
C18 C23 1.565(4)
C19 C20 1.427(4)
C19 C27 1.539(4)
C20 C21 1.425(4)
C20 H20 0.9497
C21 C22 1.399(4)
C21 C31 1.528(4)
C22 H22 0.9498
C23 C25 1.532(4)
C23 C24 1.536(4)
C23 C26 1.551(4)
C24 H24A 0.9800
C24 H24B 0.9800
C24 H24C 0.9800
C25 H25A 0.9800
C25 H25B 0.9800
C25 H25C 0.9800
C26 H26A 0.9800
C26 H26B 0.9800
C26 H26C 0.9800
C27 C28 1.535(4)
C27 C30 1.538(4)
C27 C29 1.548(4)
C28 H28A 0.9800
C28 H28B 0.9800
C28 H28C 0.9800
C29 H29A 0.9800
C29 H29B 0.9800
C29 H29C 0.9800
C30 H30A 0.9800
C30 H30B 0.9800
C30 H30C 0.9800
C31 C34 1.522(4)
C31 C33 1.532(4)
C31 C32 1.546(4)
C32 H32A 0.9800
C32 H32B 0.9800
C32 H32C 0.9800
C33 H33A 0.9800
C33 H33B 0.9800
C33 H33C 0.9800
C34 H34A 0.9800
C34 H34B 0.9800
C34 H34C 0.9800
C35 C36 1.385(4)
C35 C40 1.399(4)
C36 C37 1.394(4)
C36 H36 0.9500
C37 C38 1.392(4)
C37 H37 0.9500
C38 C39 1.377(4)
C38 C41 1.518(4)
C39 C40 1.392(4)
C39 H39 0.9500
C40 H40 0.9500
C41 H41A 0.9800
C41 H41B 0.9800
C41 H41C 0.9800
C42 C49 1.551(4)
C42 C43 1.565(5)
C42 B1 1.598(5)
C42 H42 1.0000
C43 C44 1.519(6)
C43 H43A 0.9900
C43 H43B 0.9900
C44 C45 1.488(6)
C44 H44A 0.9900
C44 H44B 0.9900
C45 C46 1.549(5)
C45 H45A 0.9900
C45 H45B 0.9900
C46 C47 1.540(5)
C46 B1 1.591(5)
C46 H46 1.0000
C47 C48 1.520(5)
C47 H47A 0.9900
C47 H47B 0.9900
C48 C49 1.533(4)
C48 H48A 0.9900
C48 H48B 0.9900
C49 H49A 0.9900
C49 H49B 0.9900
